data_4081794
loop_
_publ_author_name
'Meltzer, Antje'
'Majumdar, Moumita'
'White, Andrew J. P.'
'Huch, Volker'
'Scheschkewitz, David'

_publ_section_title
;
 Potential Protecting Group Strategy for Disila Analogues of
 Vinyllithiums: Synthesis and Reactivity of a
 2,4,6-Trimethoxyphenyl-Substituted Disilene
;
_journal_issue 22
_journal_name_full Organometallics
_journal_page_first 6844
_journal_paper_doi 10.1021/om400545w
_journal_volume 32
_journal_year 2013
_chemical_formula_moiety 'C54 H80 O3 Si2'
_chemical_formula_sum 'C54 H80 O3 Si2'
_chemical_formula_weight 833.36
_chemical_name_common Tip2Si=SiTipTMOP
_chemical_name_systematic
;
 1,1,2-Tris(2,4,6-triisopropylphenyl)-2-(2,4,6-trimethoxyphenyl)disilene
;
_space_group_crystal_system triclinic
_space_group_IT_number 2
_space_group_name_Hall '-P 1'
_space_group_name_H-M_alt 'P -1'
_symmetry_space_group_name_Hall '-P 1'
_symmetry_space_group_name_H-M 'P -1'
_atom_sites_solution_hydrogens geom
_audit_creation_method SHELXL-2013
_cell_angle_alpha 93.628(3)
_cell_angle_beta 100.148(3)
_cell_angle_gamma 115.006(3)
_cell_formula_units_Z 2
_cell_length_a 13.4402(4)
_cell_length_b 14.0958(6)
_cell_length_c 15.3783(5)
_cell_measurement_reflns_used 10000
_cell_measurement_temperature 173
_cell_measurement_theta_max 28.6417
_cell_measurement_theta_min 2.8694
_cell_volume 2567.85(18)
_computing_cell_refinement CrysAlisPro,
_computing_data_collection CrysAlisPro,
_computing_data_reduction CrysAlisPro,
_computing_molecular_graphics 'Bruker SHELXTL'
_computing_publication_material 'CIFTAB-2013 (Sheldrick, 2013)'
_computing_structure_refinement 'SHELXL-2013 (Sheldrick, 2013)'
_computing_structure_solution 'SHELXS-2013 (Sheldrick, 2013)'
_diffrn_ambient_temperature 173
_diffrn_detector_area_resol_mean 15.9825
_diffrn_measured_fraction_theta_full 0.995
_diffrn_measured_fraction_theta_max 0.828
_diffrn_measurement_device_type 'OD Xcalibur 3'
_diffrn_measurement_method 'omega scans'
_diffrn_radiation_type MoK\a
_diffrn_radiation_wavelength 0.71073
_diffrn_reflns_av_R_equivalents 0.0210
_diffrn_reflns_av_unetI/netI 0.0371
_diffrn_reflns_Laue_measured_fraction_full 0.995
_diffrn_reflns_Laue_measured_fraction_max 0.828
_diffrn_reflns_limit_h_max 15
_diffrn_reflns_limit_h_min -17
_diffrn_reflns_limit_k_max 17
_diffrn_reflns_limit_k_min -18
_diffrn_reflns_limit_l_max 20
_diffrn_reflns_limit_l_min -19
_diffrn_reflns_number 19728
_diffrn_reflns_point_group_measured_fraction_full 0.995
_diffrn_reflns_point_group_measured_fraction_max 0.828
_diffrn_reflns_theta_full 25.242
_diffrn_reflns_theta_max 28.705
_diffrn_reflns_theta_min 3.165
_diffrn_source 'Enhance (Mo) X-ray Source'
_exptl_absorpt_coefficient_mu 0.108
_exptl_absorpt_correction_T_max 0.990
_exptl_absorpt_correction_T_min 0.965
_exptl_absorpt_correction_type analytical
_exptl_absorpt_process_details
; 
CrysAlisPro, Oxford Diffraction Ltd., 
Version 1.171.34.36 (release 02-08-2010 CrysAlis171 .NET) 
(compiled Aug  2 2010,13:00:58) 
Analytical numeric absorption correction using a multifaceted crystal 
model based on expressions derived by R.C. Clark & J.S. Reid. 
(Clark, R. C. & Reid, J. S. (1995). Acta Cryst. A51, 887-897) 
;
_exptl_crystal_colour Yellow
_exptl_crystal_density_diffrn 1.078
_exptl_crystal_description blocks
_exptl_crystal_F_000 912
_exptl_crystal_size_max 0.53
_exptl_crystal_size_mid 0.18
_exptl_crystal_size_min 0.11
_refine_diff_density_max 0.810
_refine_diff_density_min -0.380
_refine_diff_density_rms 0.048
_refine_ls_extinction_method none
_refine_ls_goodness_of_fit_ref 1.035
_refine_ls_hydrogen_treatment constr
_refine_ls_matrix_type full
_refine_ls_number_parameters 575
_refine_ls_number_reflns 10974
_refine_ls_number_restraints 85
_refine_ls_restrained_S_all 1.032
_refine_ls_R_factor_all 0.0679
_refine_ls_R_factor_gt 0.0510
_refine_ls_shift/su_max 0.005
_refine_ls_shift/su_mean 0.000
_refine_ls_structure_factor_coef Fsqd
_refine_ls_weighting_details
; 
 w=1/[\s^2^(Fo^2^)+(0.0659P)^2^+1.4607P] 
 where P=(Fo^2^+2Fc^2^)/3 
;
_refine_ls_weighting_scheme calc
_refine_ls_wR_factor_gt 0.1320
_refine_ls_wR_factor_ref 0.1438
_reflns_Friedel_coverage 0.000
_reflns_number_gt 8643
_reflns_number_total 10974
_reflns_threshold_expression 'I > 2\s(I)'
_cod_data_source_file om400545w_si_010.cif
_cod_data_source_block 2
_cod_database_code 4081794
_shelx_space_group_comment
; 
The symmetry employed for this shelxl refinement is uniquely defined 
by the following loop, which should always be used as a source of 
symmetry information in preference to the above space-group names. 
They are only intended as comments. 
;
_shelxl_version_number 2013-2

loop_
_space_group_symop_operation_xyz
'x, y, z'
'-x, -y, -z'

loop_
_atom_site_label
_atom_site_type_symbol
_atom_site_fract_x
_atom_site_fract_y
_atom_site_fract_z
_atom_site_U_iso_or_equiv
_atom_site_adp_type
_atom_site_occupancy
_atom_site_site_symmetry_order
_atom_site_calc_flag
_atom_site_refinement_flags_posn
_atom_site_refinement_flags_adp
_atom_site_refinement_flags_occupancy
_atom_site_disorder_assembly
_atom_site_disorder_group
Si1 Si 0.40003(4) 0.56857(4) 0.22757(3) 0.02414(12) Uani 1 1 d . . . . .
Si2 Si 0.26366(4) 0.56236(4) 0.28497(3) 0.02387(12) Uani 1 1 d . . . . .
C1 C 0.50002(14) 0.68981(13) 0.18929(11) 0.0208(3) Uani 1 1 d . . . . .
C2 C 0.61575(14) 0.73640(14) 0.23163(11) 0.0229(4) Uani 1 1 d . . . . .
C3 C 0.68977(15) 0.82814(14) 0.20612(12) 0.0259(4) Uani 1 1 d . . . . .
H3A H 0.7671 0.8590 0.2356 0.031 Uiso 1 1 calc R U . . .
C4 C 0.65519(15) 0.87647(14) 0.13942(12) 0.0253(4) Uani 1 1 d D . . . .
C5 C 0.54217(15) 0.83026(14) 0.09773(12) 0.0259(4) Uani 1 1 d . . . . .
H5A H 0.5169 0.8619 0.0515 0.031 Uiso 1 1 calc R U . . .
C6 C 0.46374(14) 0.73855(14) 0.12119(12) 0.0254(4) Uani 1 1 d . . . . .
C7 C 0.66400(16) 0.68977(15) 0.30498(12) 0.0290(4) Uani 1 1 d . . . . .
H7A H 0.6005 0.6238 0.3141 0.035 Uiso 1 1 calc R U . . .
C8 C 0.7500(3) 0.6586(3) 0.2767(2) 0.0817(11) Uani 1 1 d . . . . .
H8A H 0.7170 0.6132 0.2183 0.123 Uiso 1 1 calc R U . . .
H8B H 0.7720 0.6199 0.3210 0.123 Uiso 1 1 calc R U . . .
H8C H 0.8165 0.7224 0.2727 0.123 Uiso 1 1 calc R U . . .
C9 C 0.7134(2) 0.7641(2) 0.39291(15) 0.0559(7) Uani 1 1 d . . . . .
H9A H 0.6548 0.7790 0.4117 0.084 Uiso 1 1 calc R U . . .
H9B H 0.7748 0.8304 0.3857 0.084 Uiso 1 1 calc R U . . .
H9C H 0.7427 0.7310 0.4384 0.084 Uiso 1 1 calc R U . . .
C10 C 0.7416(9) 0.9778(6) 0.1158(7) 0.026(2) Uani 0.517(3) 1 d D U P A 1
H10A H 0.8031 1.0155 0.1704 0.031 Uiso 0.517(3) 1 calc R U P A 1
C11 C 0.7938(6) 0.9502(5) 0.0430(5) 0.0494(18) Uani 0.517(3) 1 d D U P A 1
H11A H 0.8268 0.9032 0.0633 0.074 Uiso 0.517(3) 1 calc R U P A 1
H11B H 0.8526 1.0153 0.0311 0.074 Uiso 0.517(3) 1 calc R U P A 1
H11C H 0.7352 0.9145 -0.0118 0.074 Uiso 0.517(3) 1 calc R U P A 1
C12 C 0.6920(5) 1.0521(5) 0.0864(6) 0.0493(16) Uani 0.517(3) 1 d D U P A 1
H12A H 0.6642 1.0736 0.1353 0.074 Uiso 0.517(3) 1 calc R U P A 1
H12B H 0.6295 1.0159 0.0341 0.074 Uiso 0.517(3) 1 calc R U P A 1
H12C H 0.7501 1.1150 0.0709 0.074 Uiso 0.517(3) 1 calc R U P A 1
C10' C 0.7293(18) 0.9831(11) 0.1161(14) 0.027(4) Uiso 0.259(3) 1 d D U P A 2
H10B H 0.8021 1.0114 0.1617 0.033 Uiso 0.259(3) 1 calc R U P A 2
C11' C 0.7584(10) 0.9690(10) 0.0264(8) 0.042(3) Uiso 0.259(3) 1 d D U P A 2
H11D H 0.7840 0.9134 0.0249 0.063 Uiso 0.259(3) 1 calc R U P A 2
H11E H 0.8184 1.0357 0.0183 0.063 Uiso 0.259(3) 1 calc R U P A 2
H11F H 0.6915 0.9486 -0.0217 0.063 Uiso 0.259(3) 1 calc R U P A 2
C12' C 0.6879(10) 1.0679(9) 0.1208(7) 0.029(3) Uiso 0.259(3) 1 d D U P A 2
H12D H 0.6701 1.0755 0.1792 0.044 Uiso 0.259(3) 1 calc R U P A 2
H12E H 0.6201 1.0473 0.0735 0.044 Uiso 0.259(3) 1 calc R U P A 2
H12F H 0.7468 1.1355 0.1129 0.044 Uiso 0.259(3) 1 calc R U P A 2
C10" C 0.7466(15) 0.9636(13) 0.1048(13) 0.028(4) Uiso 0.224(3) 1 d D U P A 3
H10C H 0.8015 1.0127 0.1592 0.034 Uiso 0.224(3) 1 calc R U P A 3
C11" C 0.8151(16) 0.9271(15) 0.0538(13) 0.049(4) Uiso 0.224(3) 1 d D U P A 3
H11G H 0.8423 0.8836 0.0888 0.074 Uiso 0.224(3) 1 calc R U P A 3
H11H H 0.8795 0.9891 0.0438 0.074 Uiso 0.224(3) 1 calc R U P A 3
H11I H 0.7675 0.8852 -0.0039 0.074 Uiso 0.224(3) 1 calc R U P A 3
C12" C 0.7009(12) 1.0297(11) 0.0522(8) 0.038(3) Uiso 0.224(3) 1 d D U P A 3
H12G H 0.6576 1.0521 0.0865 0.058 Uiso 0.224(3) 1 calc R U P A 3
H12H H 0.6520 0.9874 -0.0050 0.058 Uiso 0.224(3) 1 calc R U P A 3
H12I H 0.7637 1.0924 0.0411 0.058 Uiso 0.224(3) 1 calc R U P A 3
C13 C 0.34189(16) 0.69811(17) 0.07157(15) 0.0400(5) Uani 1 1 d . . . . .
H13A H 0.2967 0.6303 0.0923 0.048 Uiso 1 1 calc R U . . .
C14 C 0.3276(2) 0.6748(2) -0.02918(17) 0.0540(7) Uani 1 1 d . . . . .
H14A H 0.2480 0.6487 -0.0587 0.081 Uiso 1 1 calc R U . . .
H14B H 0.3530 0.6210 -0.0427 0.081 Uiso 1 1 calc R U . . .
H14C H 0.3725 0.7398 -0.0510 0.081 Uiso 1 1 calc R U . . .
C15 C 0.29534(19) 0.7760(2) 0.09328(17) 0.0551(7) Uani 1 1 d . . . . .
H15A H 0.2167 0.7481 0.0606 0.083 Uiso 1 1 calc R U . . .
H15B H 0.3400 0.8442 0.0755 0.083 Uiso 1 1 calc R U . . .
H15C H 0.2994 0.7860 0.1577 0.083 Uiso 1 1 calc R U . . .
C16 C 0.22745(14) 0.67756(13) 0.29783(11) 0.0204(3) Uani 1 1 d . . . . .
C17 C 0.30408(14) 0.77848(14) 0.34591(12) 0.0235(4) Uani 1 1 d . . . . .
C18 C 0.26922(16) 0.85860(14) 0.35416(13) 0.0290(4) Uani 1 1 d . . . . .
H18A H 0.3222 0.9266 0.3856 0.035 Uiso 1 1 calc R U . . .
C19 C 0.16033(17) 0.84218(15) 0.31806(14) 0.0323(4) Uani 1 1 d D . . . .
C20 C 0.08588(16) 0.74265(15) 0.27141(14) 0.0321(4) Uani 1 1 d . . . . .
H20A H 0.0105 0.7296 0.2467 0.039 Uiso 1 1 calc R U . . .
C21 C 0.11644(15) 0.66106(14) 0.25918(12) 0.0250(4) Uani 1 1 d . . . . .
C22 C 0.42606(15) 0.80713(14) 0.38973(13) 0.0292(4) Uani 1 1 d . . . . .
H22A H 0.4388 0.7430 0.3778 0.035 Uiso 1 1 calc R U . . .
C23 C 0.50827(17) 0.89590(16) 0.34997(16) 0.0378(5) Uani 1 1 d . . . . .
H23A H 0.5857 0.9122 0.3795 0.057 Uiso 1 1 calc R U . . .
H23B H 0.4960 0.9592 0.3590 0.057 Uiso 1 1 calc R U . . .
H23C H 0.4960 0.8733 0.2858 0.057 Uiso 1 1 calc R U . . .
C24 C 0.45032(18) 0.83758(16) 0.49129(14) 0.0390(5) Uani 1 1 d . . . . .
H24A H 0.3976 0.7797 0.5162 0.058 Uiso 1 1 calc R U . . .
H24B H 0.4412 0.9019 0.5049 0.058 Uiso 1 1 calc R U . . .
H24C H 0.5277 0.8507 0.5177 0.058 Uiso 1 1 calc R U . . .
C25 C 0.1204(2) 0.9287(2) 0.3279(3) 0.0368(8) Uani 0.851(10) 1 d D U P B 1
H25A H 0.0551 0.9009 0.3573 0.044 Uiso 0.851(10) 1 calc R U P B 1
C26 C 0.0777(4) 0.9480(3) 0.2356(3) 0.0723(16) Uani 0.851(10) 1 d D U P B 1
H26A H 0.0506 1.0021 0.2417 0.108 Uiso 0.851(10) 1 calc R U P B 1
H26B H 0.0159 0.8820 0.2018 0.108 Uiso 0.851(10) 1 calc R U P B 1
H26C H 0.1391 0.9724 0.2039 0.108 Uiso 0.851(10) 1 calc R U P B 1
C27 C 0.2086(3) 1.0321(2) 0.3852(4) 0.0482(10) Uani 0.851(10) 1 d D U P B 1
H27A H 0.2359 1.0179 0.4440 0.072 Uiso 0.851(10) 1 calc R U P B 1
H27B H 0.1750 1.0809 0.3925 0.072 Uiso 0.851(10) 1 calc R U P B 1
H27C H 0.2717 1.0641 0.3560 0.072 Uiso 0.851(10) 1 calc R U P B 1
C25' C 0.1297(16) 0.9332(12) 0.2896(13) 0.039(5) Uiso 0.149(10) 1 d D U P B 2
H25B H 0.0517 0.9115 0.2988 0.046 Uiso 0.149(10) 1 calc R U P B 2
C26' C 0.124(2) 0.9573(19) 0.1945(13) 0.074(6) Uiso 0.149(10) 1 d D U P B 2
H26D H 0.1016 1.0146 0.1885 0.112 Uiso 0.149(10) 1 calc R U P B 2
H26E H 0.0691 0.8937 0.1528 0.112 Uiso 0.149(10) 1 calc R U P B 2
H26F H 0.1986 0.9791 0.1807 0.112 Uiso 0.149(10) 1 calc R U P B 2
C27' C 0.202(3) 1.0372(19) 0.3536(16) 0.064(8) Uiso 0.149(10) 1 d D U P B 2
H27D H 0.2128 1.0224 0.4151 0.096 Uiso 0.149(10) 1 calc R U P B 2
H27E H 0.1652 1.0838 0.3484 0.096 Uiso 0.149(10) 1 calc R U P B 2
H27F H 0.2761 1.0720 0.3383 0.096 Uiso 0.149(10) 1 calc R U P B 2
C28 C 0.02885(15) 0.55657(15) 0.20328(13) 0.0282(4) Uani 1 1 d . . . . .
H28A H 0.0682 0.5115 0.1942 0.034 Uiso 1 1 calc R U . . .
C29 C -0.0198(2) 0.57234(19) 0.11088(15) 0.0464(6) Uani 1 1 d . . . . .
H29A H -0.0758 0.5037 0.0767 0.070 Uiso 1 1 calc R U . . .
H29B H 0.0409 0.6042 0.0793 0.070 Uiso 1 1 calc R U . . .
H29C H -0.0557 0.6193 0.1173 0.070 Uiso 1 1 calc R U . . .
C30 C -0.06421(17) 0.49656(17) 0.25112(15) 0.0386(5) Uani 1 1 d . . . . .
H30A H -0.0306 0.4876 0.3101 0.058 Uiso 1 1 calc R U . . .
H30B H -0.1145 0.4268 0.2157 0.058 Uiso 1 1 calc R U . . .
H30C H -0.1074 0.5367 0.2583 0.058 Uiso 1 1 calc R U . . .
C31 C 0.16844(13) 0.43926(13) 0.32554(12) 0.0205(3) Uani 1 1 d . . . . .
C32 C 0.15745(14) 0.44965(13) 0.41478(12) 0.0221(3) Uani 1 1 d . . . . .
C33 C 0.07932(15) 0.36396(14) 0.44508(13) 0.0265(4) Uani 1 1 d . . . . .
H33A H 0.0723 0.3718 0.5052 0.032 Uiso 1 1 calc R U . . .
C34 C 0.01185(15) 0.26808(14) 0.39028(13) 0.0283(4) Uani 1 1 d . . . . .
C35 C 0.02555(15) 0.25727(14) 0.30357(13) 0.0292(4) Uani 1 1 d . . . . .
H35A H -0.0191 0.1911 0.2658 0.035 Uiso 1 1 calc R U . . .
C36 C 0.10267(14) 0.34005(14) 0.26959(12) 0.0239(4) Uani 1 1 d . . . . .
C37 C 0.22584(15) 0.55306(14) 0.47901(12) 0.0253(4) Uani 1 1 d . . . . .
H37A H 0.2872 0.6001 0.4512 0.030 Uiso 1 1 calc R U . . .
C38 C 0.15440(17) 0.61023(16) 0.49427(15) 0.0357(5) Uani 1 1 d . . . . .
H38A H 0.1183 0.6198 0.4365 0.054 Uiso 1 1 calc R U . . .
H38B H 0.2026 0.6796 0.5310 0.054 Uiso 1 1 calc R U . . .
H38C H 0.0964 0.5679 0.5251 0.054 Uiso 1 1 calc R U . . .
C39 C 0.28134(19) 0.53805(19) 0.56917(14) 0.0411(5) Uani 1 1 d . . . . .
H39A H 0.3272 0.5013 0.5597 0.062 Uiso 1 1 calc R U . . .
H39B H 0.2230 0.4958 0.5997 0.062 Uiso 1 1 calc R U . . .
H39C H 0.3294 0.6074 0.6059 0.062 Uiso 1 1 calc R U . . .
C40 C -0.07434(18) 0.17741(16) 0.42481(16) 0.0395(5) Uani 1 1 d . . . . .
H40A H -0.0762 0.2052 0.4856 0.047 Uiso 1 1 calc R U . . .
C41 C -0.1920(2) 0.1356(2) 0.36669(18) 0.0556(7) Uani 1 1 d . . . . .
H41A H -0.2132 0.1938 0.3613 0.083 Uiso 1 1 calc R U . . .
H41B H -0.2453 0.0811 0.3940 0.083 Uiso 1 1 calc R U . . .
H41C H -0.1936 0.1048 0.3072 0.083 Uiso 1 1 calc R U . . .
C42 C -0.0389(3) 0.0880(2) 0.4347(2) 0.0679(8) Uani 1 1 d . . . . .
H42A H -0.0955 0.0304 0.4570 0.102 Uiso 1 1 calc R U . . .
H42B H 0.0342 0.1151 0.4771 0.102 Uiso 1 1 calc R U . . .
H42C H -0.0328 0.0614 0.3765 0.102 Uiso 1 1 calc R U . . .
C43 C 0.10926(16) 0.31782(15) 0.17312(13) 0.0304(4) Uani 1 1 d . . . . .
H43A H 0.1692 0.3832 0.1594 0.036 Uiso 1 1 calc R U . . .
C44 C -0.0012(2) 0.29204(18) 0.10661(15) 0.0444(5) Uani 1 1 d . . . . .
H44A H -0.0222 0.3501 0.1149 0.067 Uiso 1 1 calc R U . . .
H44B H -0.0607 0.2263 0.1168 0.067 Uiso 1 1 calc R U . . .
H44C H 0.0088 0.2833 0.0455 0.067 Uiso 1 1 calc R U . . .
C45 C 0.14229(19) 0.22776(17) 0.15953(16) 0.0426(5) Uani 1 1 d . . . . .
H45A H 0.2130 0.2441 0.2021 0.064 Uiso 1 1 calc R U . . .
H45B H 0.1523 0.2196 0.0984 0.064 Uiso 1 1 calc R U . . .
H45C H 0.0828 0.1618 0.1695 0.064 Uiso 1 1 calc R U . . .
C46 C 0.42077(14) 0.44627(13) 0.21253(12) 0.0227(4) Uani 1 1 d . . . . .
C47 C 0.43778(15) 0.39141(14) 0.28150(12) 0.0243(4) Uani 1 1 d . . . . .
C48 C 0.44912(16) 0.29766(15) 0.26700(13) 0.0284(4) Uani 1 1 d . . . . .
H48A H 0.4603 0.2617 0.3153 0.034 Uiso 1 1 calc R U . . .
C49 C 0.44366(16) 0.25886(15) 0.18042(14) 0.0304(4) Uani 1 1 d . . . . .
C50 C 0.42331(17) 0.30840(15) 0.10923(13) 0.0326(4) Uani 1 1 d . . . . .
H50A H 0.4179 0.2800 0.0499 0.039 Uiso 1 1 calc R U . . .
C51 C 0.41099(16) 0.40038(14) 0.12585(12) 0.0277(4) Uani 1 1 d . . . . .
O52 O 0.44436(12) 0.43536(10) 0.36566(8) 0.0324(3) Uani 1 1 d . . . . .
C53 C 0.4159(2) 0.36714(18) 0.43018(15) 0.0464(6) Uani 1 1 d . . . . .
H53A H 0.3436 0.3055 0.4049 0.070 Uiso 1 1 calc R U . . .
H53B H 0.4098 0.4051 0.4831 0.070 Uiso 1 1 calc R U . . .
H53C H 0.4745 0.3436 0.4473 0.070 Uiso 1 1 calc R U . . .
O54 O 0.45566(14) 0.16927(11) 0.15771(10) 0.0438(4) Uani 1 1 d . . . . .
C55 C 0.4760(3) 0.1136(2) 0.22681(19) 0.0595(7) Uani 1 1 d . . . . .
H55A H 0.5475 0.1594 0.2688 0.089 Uiso 1 1 calc R U . . .
H55B H 0.4801 0.0503 0.2009 0.089 Uiso 1 1 calc R U . . .
H55C H 0.4146 0.0924 0.2585 0.089 Uiso 1 1 calc R U . . .
O56 O 0.38554(14) 0.45213(11) 0.05966(9) 0.0384(3) Uani 1 1 d . . . . .
C57 C 0.3531(2) 0.4000(2) -0.03014(14) 0.0510(6) Uani 1 1 d . . . . .
H57A H 0.4170 0.3926 -0.0465 0.076 Uiso 1 1 calc R U . . .
H57B H 0.3296 0.4418 -0.0702 0.076 Uiso 1 1 calc R U . . .
H57C H 0.2902 0.3296 -0.0356 0.076 Uiso 1 1 calc R U . . .

loop_
_atom_site_aniso_label
_atom_site_aniso_U_11
_atom_site_aniso_U_22
_atom_site_aniso_U_33
_atom_site_aniso_U_23
_atom_site_aniso_U_13
_atom_site_aniso_U_12
Si1 0.0258(2) 0.0170(2) 0.0340(3) 0.0089(2) 0.0156(2) 0.0095(2)
Si2 0.0224(2) 0.0139(2) 0.0365(3) 0.00558(19) 0.0142(2) 0.00602(19)
C1 0.0222(8) 0.0174(8) 0.0218(8) 0.0043(6) 0.0083(7) 0.0062(7)
C2 0.0245(8) 0.0217(9) 0.0211(8) 0.0037(7) 0.0065(7) 0.0082(7)
C3 0.0200(8) 0.0263(9) 0.0257(9) 0.0059(7) 0.0043(7) 0.0048(7)
C4 0.0246(9) 0.0209(9) 0.0252(9) 0.0061(7) 0.0076(7) 0.0041(7)
C5 0.0250(9) 0.0232(9) 0.0254(9) 0.0102(7) 0.0042(7) 0.0066(7)
C6 0.0212(8) 0.0230(9) 0.0262(9) 0.0061(7) 0.0037(7) 0.0045(7)
C7 0.0279(9) 0.0299(10) 0.0274(9) 0.0114(8) 0.0052(8) 0.0106(8)
C8 0.114(3) 0.142(3) 0.0686(19) 0.066(2) 0.0516(19) 0.112(3)
C9 0.0747(18) 0.0463(14) 0.0329(12) 0.0075(11) -0.0114(12) 0.0225(13)
C10 0.017(4) 0.017(3) 0.030(4) 0.008(3) 0.006(2) -0.006(2)
C11 0.047(4) 0.038(4) 0.052(4) 0.012(3) 0.034(3) -0.001(3)
C12 0.039(3) 0.028(3) 0.075(5) 0.030(4) 0.018(4) 0.005(2)
C13 0.0217(9) 0.0383(12) 0.0462(12) 0.0257(10) -0.0002(9) 0.0008(8)
C14 0.0391(12) 0.0475(14) 0.0475(14) 0.0061(11) -0.0127(11) 0.0016(11)
C15 0.0351(12) 0.088(2) 0.0557(15) 0.0421(14) 0.0170(11) 0.0327(13)
C16 0.0221(8) 0.0161(8) 0.0241(8) 0.0049(7) 0.0072(7) 0.0086(7)
C17 0.0242(9) 0.0186(8) 0.0274(9) 0.0033(7) 0.0052(7) 0.0094(7)
C18 0.0298(9) 0.0170(9) 0.0379(10) 0.0004(8) 0.0047(8) 0.0099(8)
C19 0.0337(10) 0.0244(10) 0.0443(11) 0.0063(8) 0.0099(9) 0.0175(8)
C20 0.0246(9) 0.0292(10) 0.0431(11) 0.0059(9) 0.0025(8) 0.0142(8)
C21 0.0240(9) 0.0218(9) 0.0276(9) 0.0049(7) 0.0051(7) 0.0088(7)
C22 0.0238(9) 0.0186(9) 0.0406(11) -0.0030(8) -0.0003(8) 0.0088(7)
C23 0.0262(10) 0.0270(10) 0.0541(13) -0.0028(9) 0.0101(9) 0.0069(8)
C24 0.0357(11) 0.0258(10) 0.0414(12) -0.0008(9) -0.0065(9) 0.0072(9)
C25 0.0386(14) 0.0286(13) 0.053(2) 0.0051(12) 0.0120(13) 0.0231(11)
C26 0.099(3) 0.057(2) 0.079(3) 0.0166(19) 0.001(2) 0.058(2)
C27 0.0462(17) 0.0265(14) 0.082(3) 0.0010(16) 0.0219(19) 0.0239(13)
C28 0.0227(9) 0.0240(9) 0.0323(10) 0.0014(8) 0.0005(8) 0.0077(8)
C29 0.0439(12) 0.0409(13) 0.0361(12) 0.0051(10) -0.0064(10) 0.0076(10)
C30 0.0285(10) 0.0326(11) 0.0442(12) 0.0047(9) 0.0062(9) 0.0045(9)
C31 0.0157(7) 0.0163(8) 0.0286(9) 0.0064(7) 0.0059(7) 0.0054(6)
C32 0.0172(8) 0.0194(8) 0.0296(9) 0.0056(7) 0.0057(7) 0.0077(7)
C33 0.0244(9) 0.0250(9) 0.0307(9) 0.0090(8) 0.0107(8) 0.0091(8)
C34 0.0263(9) 0.0201(9) 0.0386(10) 0.0109(8) 0.0138(8) 0.0068(8)
C35 0.0264(9) 0.0165(9) 0.0381(11) 0.0030(8) 0.0095(8) 0.0025(7)
C36 0.0215(8) 0.0196(9) 0.0298(9) 0.0065(7) 0.0074(7) 0.0074(7)
C37 0.0216(8) 0.0216(9) 0.0278(9) 0.0037(7) 0.0066(7) 0.0045(7)
C38 0.0342(11) 0.0284(10) 0.0416(12) -0.0008(9) 0.0099(9) 0.0113(9)
C39 0.0372(11) 0.0425(13) 0.0354(11) 0.0054(10) 0.0007(9) 0.0130(10)
C40 0.0402(11) 0.0227(10) 0.0517(13) 0.0100(9) 0.0260(10) 0.0036(9)
C41 0.0396(13) 0.0392(13) 0.0664(17) -0.0050(12) 0.0266(12) -0.0066(11)
C42 0.082(2) 0.0365(14) 0.102(2) 0.0380(15) 0.0534(18) 0.0247(14)
C43 0.0295(10) 0.0206(9) 0.0316(10) 0.0006(8) 0.0090(8) 0.0019(8)
C44 0.0499(13) 0.0356(12) 0.0370(12) -0.0012(9) -0.0006(10) 0.0138(11)
C45 0.0403(12) 0.0331(11) 0.0499(13) -0.0048(10) 0.0154(10) 0.0115(10)
C46 0.0229(8) 0.0184(8) 0.0274(9) 0.0035(7) 0.0084(7) 0.0088(7)
C47 0.0231(8) 0.0213(9) 0.0265(9) 0.0005(7) 0.0050(7) 0.0085(7)
C48 0.0305(9) 0.0249(9) 0.0324(10) 0.0042(8) 0.0059(8) 0.0151(8)
C49 0.0332(10) 0.0203(9) 0.0398(11) -0.0005(8) 0.0105(9) 0.0135(8)
C50 0.0413(11) 0.0263(10) 0.0311(10) -0.0015(8) 0.0118(9) 0.0152(9)
C51 0.0321(10) 0.0222(9) 0.0278(9) 0.0040(7) 0.0092(8) 0.0102(8)
O52 0.0505(8) 0.0281(7) 0.0242(7) 0.0047(5) 0.0091(6) 0.0222(7)
C53 0.0718(16) 0.0359(12) 0.0381(12) 0.0103(10) 0.0259(12) 0.0241(12)
O54 0.0672(10) 0.0294(8) 0.0478(9) 0.0037(7) 0.0200(8) 0.0309(8)
C55 0.097(2) 0.0494(15) 0.0643(17) 0.0179(13) 0.0316(16) 0.0561(16)
O56 0.0631(10) 0.0312(8) 0.0243(7) 0.0042(6) 0.0083(7) 0.0244(7)
C57 0.0810(18) 0.0438(13) 0.0266(11) 0.0022(10) 0.0076(11) 0.0282(13)

loop_
_atom_type_symbol
_atom_type_description
_atom_type_scat_dispersion_real
_atom_type_scat_dispersion_imag
_atom_type_scat_source
C C 0.0033 0.0016 'International Tables Vol C Tables 4.2.6.8 and 6.1.1.4'
H H 0.0000 0.0000 'International Tables Vol C Tables 4.2.6.8 and 6.1.1.4'
O O 0.0106 0.0060 'International Tables Vol C Tables 4.2.6.8 and 6.1.1.4'
Si Si 0.0817 0.0704 'International Tables Vol C Tables 4.2.6.8 and 6.1.1.4'

loop_
_geom_angle_atom_site_label_1
_geom_angle_atom_site_label_2
_geom_angle_atom_site_label_3
_geom_angle
C46 Si1 C1 117.35(8)
C46 Si1 Si2 118.59(6)
C1 Si1 Si2 124.05(6)
C16 Si2 C31 114.70(7)
C16 Si2 Si1 123.14(6)
C31 Si2 Si1 122.16(6)
C2 C1 C6 118.27(15)
C2 C1 Si1 119.11(12)
C6 C1 Si1 122.60(13)
C3 C2 C1 119.62(16)
C3 C2 C7 117.80(16)
C1 C2 C7 122.58(15)
C4 C3 C2 122.59(16)
C5 C4 C3 117.62(16)
C5 C4 C10' 117.2(9)
C3 C4 C10' 124.8(9)
C5 C4 C10 122.9(5)
C3 C4 C10 119.5(5)
C5 C4 C10" 123.7(8)
C3 C4 C10" 117.5(7)
C4 C5 C6 122.27(16)
C5 C6 C1 119.62(16)
C5 C6 C13 116.65(16)
C1 C6 C13 123.71(15)
C9 C7 C8 111.2(2)
C9 C7 C2 111.93(17)
C8 C7 C2 110.88(16)
C12 C10 C4 112.6(6)
C12 C10 C11 110.3(7)
C4 C10 C11 110.0(6)
C4 C10' C12' 116.7(12)
C4 C10' C11' 110.6(12)
C12' C10' C11' 111.2(11)
C12" C10" C11" 111.3(11)
C12" C10" C4 111.9(12)
C11" C10" C4 115.5(13)
C6 C13 C15 111.06(19)
C6 C13 C14 111.99(18)
C15 C13 C14 110.17(19)
C17 C16 C21 118.09(15)
C17 C16 Si2 123.55(13)
C21 C16 Si2 118.33(13)
C18 C17 C16 119.78(16)
C18 C17 C22 116.79(16)
C16 C17 C22 123.42(15)
C19 C18 C17 122.29(17)
C18 C19 C20 117.31(17)
C18 C19 C25 122.84(19)
C20 C19 C25 119.85(18)
C18 C19 C25' 123.2(7)
C20 C19 C25' 114.0(7)
C19 C20 C21 122.92(17)
C20 C21 C16 119.57(16)
C20 C21 C28 118.25(16)
C16 C21 C28 122.18(16)
C17 C22 C23 111.63(16)
C17 C22 C24 111.60(16)
C23 C22 C24 110.19(16)
C26 C25 C27 110.7(3)
C26 C25 C19 109.3(2)
C27 C25 C19 114.4(2)
C26' C25' C27' 108.3(13)
C26' C25' C19 120.8(14)
C27' C25' C19 111.5(16)
C21 C28 C30 112.07(16)
C21 C28 C29 111.56(16)
C30 C28 C29 111.30(17)
C32 C31 C36 118.89(15)
C32 C31 Si2 117.50(12)
C36 C31 Si2 123.47(13)
C33 C32 C31 119.62(16)
C33 C32 C37 118.39(16)
C31 C32 C37 121.96(15)
C34 C33 C32 122.01(17)
C33 C34 C35 118.09(16)
C33 C34 C40 120.60(17)
C35 C34 C40 121.31(17)
C34 C35 C36 122.46(17)
C35 C36 C31 118.84(16)
C35 C36 C43 117.21(16)
C31 C36 C43 123.94(15)
C32 C37 C39 112.84(16)
C32 C37 C38 111.72(15)
C39 C37 C38 109.15(16)
C41 C40 C34 112.49(19)
C41 C40 C42 110.7(2)
C34 C40 C42 110.68(17)
C36 C43 C45 111.45(17)
C36 C43 C44 112.47(16)
C45 C43 C44 109.34(17)
C47 C46 C51 116.32(16)
C47 C46 Si1 124.44(13)
C51 C46 Si1 119.08(13)
O52 C47 C46 115.95(15)
O52 C47 C48 121.32(16)
C46 C47 C48 122.73(16)
C49 C48 C47 118.18(17)
O54 C49 C50 114.79(17)
O54 C49 C48 123.84(18)
C50 C49 C48 121.37(17)
C49 C50 C51 118.90(17)
O56 C51 C50 123.17(17)
O56 C51 C46 114.41(15)
C50 C51 C46 122.40(17)
C47 O52 C53 117.76(15)
C49 O54 C55 118.24(17)
C51 O56 C57 117.63(16)

loop_
_geom_bond_atom_site_label_1
_geom_bond_atom_site_label_2
_geom_bond_distance
Si1 C46 1.8658(18)
Si1 C1 1.8809(17)
Si1 Si2 2.1425(6)
Si2 C16 1.8906(17)
Si2 C31 1.8918(17)
C1 C2 1.414(2)
C1 C6 1.414(2)
C2 C3 1.389(2)
C2 C7 1.523(2)
C3 C4 1.386(3)
C4 C5 1.382(2)
C4 C10' 1.519(13)
C4 C10 1.528(7)
C4 C10" 1.529(13)
C5 C6 1.398(2)
C6 C13 1.518(3)
C7 C9 1.511(3)
C7 C8 1.517(3)
C10 C12 1.514(9)
C10 C11 1.531(9)
C10' C12' 1.520(13)
C10' C11' 1.522(13)
C10" C12" 1.518(13)
C10" C11" 1.527(13)
C13 C15 1.522(4)
C13 C14 1.524(3)
C16 C17 1.411(2)
C16 C21 1.418(2)
C17 C18 1.400(2)
C17 C22 1.524(2)
C18 C19 1.384(3)
C19 C20 1.385(3)
C19 C25 1.535(3)
C19 C25' 1.568(14)
C20 C21 1.388(3)
C21 C28 1.520(3)
C22 C23 1.525(3)
C22 C24 1.532(3)
C25 C26 1.520(5)
C25 C27 1.521(4)
C25' C26' 1.519(14)
C25' C27' 1.530(15)
C28 C30 1.526(3)
C28 C29 1.527(3)
C31 C32 1.411(2)
C31 C36 1.418(2)
C32 C33 1.397(2)
C32 C37 1.520(2)
C33 C34 1.382(3)
C34 C35 1.386(3)
C34 C40 1.519(2)
C35 C36 1.398(2)
C36 C43 1.522(3)
C37 C39 1.526(3)
C37 C38 1.528(3)
C40 C41 1.514(3)
C40 C42 1.530(3)
C43 C45 1.526(3)
C43 C44 1.531(3)
C46 C47 1.394(2)
C46 C51 1.403(2)
C47 O52 1.371(2)
C47 C48 1.402(2)
C48 C49 1.385(3)
C49 O54 1.371(2)
C49 C50 1.383(3)
C50 C51 1.389(3)
C51 O56 1.366(2)
O52 C53 1.414(2)
O54 C55 1.416(3)
O56 C57 1.423(2)
